data_1546558
loop_
_publ_author_name
'Ogasawara, Masamichi'
'Sasa, Hirotaka'
'Hu, Hao'
'Amano, Yuta'
'Nakajima, Hikaru'
'Takenaga, Naoko'
'Nakajima, Kiyohiko'
'Kita, Yasuyuki'
'Takahashi, Tamotsu'
'Dohi, Toshifumi'

_publ_section_title
;
 Atropisomeric Chiral Diiododienes
 (Z,Z)-2,3-Di(1-iodoalkylidene)tetralins: Synthesis, Enantiomeric
 Resolution, and Application in Asymmetric Catalysis
;
_journal_name_full 'Organic Letters'
_journal_paper_doi 10.1021/acs.orglett.7b01876
_journal_year 2017
_chemical_formula_moiety 'C20 H26 I2'
_chemical_formula_sum 'C20 H26 I2'
_chemical_formula_weight 520.23
_space_group_IT_number 19
_symmetry_cell_setting orthorhombic
_symmetry_Int_Tables_number 19
_symmetry_space_group_name_Hall 'P 2ac 2ab'
_symmetry_space_group_name_H-M 'P 21 21 21'
_atom_sites_solution_hydrogens geom
_atom_sites_solution_primary direct
_atom_sites_solution_secondary difmap
_cell_angle_alpha 90.0000
_cell_angle_beta 90.0000
_cell_angle_gamma 90.0000
_cell_formula_units_Z 4
_cell_length_a 6.5861(14)
_cell_length_b 11.262(3)
_cell_length_c 27.326(6)
_cell_measurement_reflns_used 18148
_cell_measurement_temperature 298
_cell_measurement_theta_max 27.48
_cell_measurement_theta_min 3.10
_cell_volume 2026.8(8)
_computing_cell_refinement 'RAPID AUTO'
_computing_data_collection 'RAPID AUTO (Rigaku, ????)'
_computing_data_reduction 'RAPID AUTO'
_computing_molecular_graphics 'CrystalStructure 4.0'
_computing_publication_material 'CrystalStructure 4.0 (Rigaku, 2010)'
_computing_structure_refinement 'SHELXL97 (Sheldrick, 2008)'
_computing_structure_solution 'SHELXS97 (Sheldrick, 2008)'
_diffrn_ambient_temperature 298
_diffrn_detector_area_resol_mean 10.000
_diffrn_measured_fraction_theta_full 0.997
_diffrn_measured_fraction_theta_max 0.997
_diffrn_measurement_device_type 'Rigaku R-AXIS RAPID'
_diffrn_measurement_method \w
_diffrn_radiation_type 'Mo K\a'
_diffrn_radiation_wavelength 0.71075
_diffrn_reflns_av_R_equivalents 0.0554
_diffrn_reflns_limit_h_max 8
_diffrn_reflns_limit_h_min -7
_diffrn_reflns_limit_k_max 14
_diffrn_reflns_limit_k_min -14
_diffrn_reflns_limit_l_max 35
_diffrn_reflns_limit_l_min -35
_diffrn_reflns_number 19997
_diffrn_reflns_theta_full 27.47
_diffrn_reflns_theta_max 27.48
_diffrn_standards_number 0
_exptl_absorpt_coefficient_mu 3.101
_exptl_absorpt_correction_T_max 0.733
_exptl_absorpt_correction_T_min 0.358
_exptl_absorpt_correction_type numerical
_exptl_absorpt_process_details 'NUMABS (Rigaku, 1999)'
_exptl_crystal_colour colorless
_exptl_crystal_density_diffrn 1.705
_exptl_crystal_density_method 'not measured'
_exptl_crystal_description needle
_exptl_crystal_F_000 1008.00
_exptl_crystal_size_max 0.700
_exptl_crystal_size_mid 0.100
_exptl_crystal_size_min 0.100
_refine_diff_density_max 0.530
_refine_diff_density_min -0.700
_refine_ls_abs_structure_details 'Flack, H. D. (1983), Acta Cryst. A39, 876-881.  1961 Friedel Pairs'
_refine_ls_abs_structure_Flack -0.05(3)
_refine_ls_extinction_method none
_refine_ls_goodness_of_fit_ref 1.027
_refine_ls_hydrogen_treatment refxyz
_refine_ls_number_parameters 303
_refine_ls_number_reflns 4640
_refine_ls_number_restraints 0
_refine_ls_R_factor_gt 0.0266
_refine_ls_shift/su_max 0.001
_refine_ls_structure_factor_coef Fsqd
_refine_ls_weighting_details 'w = 1/[\s^2^(Fo^2^)+(0.0307P)^2^+0.5579P] where P=(Fo^2^+2Fc^2^)/3'
_refine_ls_weighting_scheme calc
_refine_ls_wR_factor_ref 0.0649
_reflns_number_gt 4201
_reflns_number_total 4640
_reflns_threshold_expression F^2^>2.0\s(F^2^)
_cod_data_source_file ol7b01876_si_002.cif
_cod_data_source_block mo01r
_cod_database_code 1546558

loop_
_symmetry_equiv_pos_site_id
_symmetry_equiv_pos_as_xyz
1 +X,+Y,+Z
2 1/2+X,1/2-Y,-Z
3 -X,1/2+Y,1/2-Z
4 1/2-X,-Y,1/2+Z

loop_
_atom_site_label
_atom_site_type_symbol
_atom_site_fract_x
_atom_site_fract_y
_atom_site_fract_z
_atom_site_U_iso_or_equiv
_atom_site_adp_type
_atom_site_occupancy
_atom_site_symmetry_multiplicity
_atom_site_calc_flag
I1 I 0.17218(4) 0.33912(2) 0.321271(9) 0.05658(8) Uani 1.0 4 d
I2 I 0.67567(4) 0.55112(2) 0.313884(9) 0.05182(7) Uani 1.0 4 d
C1 C 0.3658(5) 0.3499(3) 0.38372(12) 0.0403(7) Uani 1.0 4 d
C2 C 0.4073(5) 0.4592(4) 0.39859(12) 0.0383(7) Uani 1.0 4 d
C3 C 0.5228(6) 0.4933(4) 0.44475(14) 0.0435(8) Uani 1.0 4 d
C4 C 0.3758(5) 0.5510(3) 0.48039(12) 0.0393(7) Uani 1.0 4 d
C5 C 0.4200(6) 0.5528(4) 0.53045(13) 0.0477(9) Uani 1.0 4 d
C6 C 0.2886(8) 0.6032(4) 0.56329(14) 0.0550(11) Uani 1.0 4 d
C7 C 0.1090(7) 0.6518(4) 0.54745(14) 0.0514(9) Uani 1.0 4 d
C8 C 0.0627(6) 0.6506(4) 0.49823(12) 0.0457(9) Uani 1.0 4 d
C9 C 0.1945(6) 0.6007(3) 0.46408(11) 0.0382(7) Uani 1.0 4 d
C10 C 0.1360(6) 0.6022(4) 0.41012(13) 0.0460(9) Uani 1.0 4 d
C11 C 0.3170(5) 0.5701(3) 0.37804(11) 0.0375(6) Uani 1.0 4 d
C12 C 0.3984(5) 0.6304(3) 0.34098(12) 0.0383(7) Uani 1.0 4 d
C13 C 0.4435(7) 0.2318(4) 0.40525(15) 0.0526(9) Uani 1.0 4 d
C14 C 0.3654(10) 0.2204(5) 0.4577(2) 0.0730(14) Uani 1.0 4 d
C15 C 0.3673(13) 0.1216(5) 0.3772(3) 0.0857(18) Uani 1.0 4 d
C16 C 0.6742(9) 0.2315(5) 0.4033(3) 0.0729(13) Uani 1.0 4 d
C17 C 0.3375(6) 0.7387(4) 0.31129(12) 0.0463(7) Uani 1.0 4 d
C18 C 0.1516(8) 0.8030(5) 0.3322(2) 0.0683(13) Uani 1.0 4 d
C19 C 0.5100(8) 0.8310(5) 0.30895(17) 0.0573(10) Uani 1.0 4 d
C20 C 0.2838(10) 0.6987(6) 0.25913(18) 0.0718(15) Uani 1.0 4 d
H1 H 0.582(7) 0.436(5) 0.4611(19) 0.070(15) Uiso 1.0 4 d
H2 H 0.634(8) 0.549(5) 0.4362(18) 0.074(14) Uiso 1.0 4 d
H3 H 0.529(9) 0.517(6) 0.539(3) 0.092(18) Uiso 1.0 4 d
H4 H 0.310(9) 0.606(5) 0.593(2) 0.081(16) Uiso 1.0 4 d
H5 H 0.022(7) 0.684(4) 0.5692(15) 0.047(11) Uiso 1.0 4 d
H6 H -0.062(8) 0.691(5) 0.4845(19) 0.076(15) Uiso 1.0 4 d
H7 H 0.028(8) 0.537(5) 0.4066(17) 0.067(13) Uiso 1.0 4 d
H8 H 0.084(6) 0.674(4) 0.4048(14) 0.042(10) Uiso 1.0 4 d
H9 H 0.417(7) 0.142(5) 0.4700(18) 0.069(14) Uiso 1.0 4 d
H10 H 0.223(9) 0.212(5) 0.4562(19) 0.081(18) Uiso 1.0 4 d
H11 H 0.417(13) 0.276(8) 0.482(3) 0.15(4) Uiso 1.0 4 d
H12 H 0.439(10) 0.128(6) 0.343(3) 0.10(2) Uiso 1.0 4 d
H13 H 0.210(12) 0.123(6) 0.380(3) 0.11(3) Uiso 1.0 4 d
H14 H 0.425(8) 0.051(6) 0.395(3) 0.091(19) Uiso 1.0 4 d
H15 H 0.719(9) 0.222(6) 0.368(3) 0.10(2) Uiso 1.0 4 d
H16 H 0.712(10) 0.160(6) 0.417(3) 0.10(2) Uiso 1.0 4 d
H17 H 0.746(7) 0.296(5) 0.4204(19) 0.069(15) Uiso 1.0 4 d
H18 H 0.116(8) 0.878(5) 0.311(2) 0.089(17) Uiso 1.0 4 d
H19 H 0.182(9) 0.838(5) 0.367(2) 0.087(16) Uiso 1.0 4 d
H20 H 0.034(7) 0.753(4) 0.3311(16) 0.058(12) Uiso 1.0 4 d
H21 H 0.474(8) 0.895(5) 0.2881(18) 0.065(13) Uiso 1.0 4 d
H22 H 0.615(9) 0.792(5) 0.2981(19) 0.078(18) Uiso 1.0 4 d
H23 H 0.556(8) 0.854(5) 0.3428(19) 0.076(15) Uiso 1.0 4 d
H24 H 0.172(9) 0.652(5) 0.2568(18) 0.074(15) Uiso 1.0 4 d
H25 H 0.365(13) 0.643(7) 0.245(3) 0.14(3) Uiso 1.0 4 d
H26 H 0.250(8) 0.759(6) 0.241(2) 0.091(19) Uiso 1.0 4 d

loop_
_atom_site_aniso_label
_atom_site_aniso_U_11
_atom_site_aniso_U_22
_atom_site_aniso_U_33
_atom_site_aniso_U_12
_atom_site_aniso_U_13
_atom_site_aniso_U_23
I1 0.05094(12) 0.06267(15) 0.05614(14) -0.00356(13) -0.00872(13) -0.01383(11)
I2 0.04202(11) 0.05877(14) 0.05468(13) 0.00186(11) 0.00941(12) -0.00267(10)
C1 0.0411(19) 0.0400(17) 0.0400(15) 0.0028(14) 0.0044(13) 0.0014(13)
C2 0.0353(14) 0.0416(18) 0.0382(16) 0.0046(13) 0.0001(13) -0.0003(14)
C3 0.0410(17) 0.048(2) 0.0416(18) 0.0048(16) -0.0070(15) -0.0004(15)
C4 0.0436(17) 0.0377(17) 0.0366(15) 0.0008(14) -0.0030(13) 0.0006(13)
C5 0.053(2) 0.050(3) 0.0398(18) 0.0015(18) -0.0075(15) 0.0039(17)
C6 0.083(4) 0.050(3) 0.0323(17) -0.006(2) 0.0018(19) -0.0012(15)
C7 0.066(3) 0.049(2) 0.0400(17) 0.0058(18) 0.0132(17) -0.0002(17)
C8 0.049(2) 0.046(2) 0.0418(19) 0.0041(16) 0.0067(15) 0.0017(16)
C9 0.0419(16) 0.0339(15) 0.0389(16) -0.0017(14) 0.0005(15) 0.0027(12)
C10 0.045(2) 0.054(3) 0.0385(17) 0.0137(17) 0.0014(15) 0.0045(15)
C11 0.0333(13) 0.0416(16) 0.0377(15) 0.0054(15) -0.0058(14) -0.0018(12)
C12 0.0356(14) 0.0435(18) 0.0358(15) 0.0055(13) -0.0024(13) -0.0037(13)
C13 0.063(3) 0.039(2) 0.056(3) 0.0055(17) 0.0081(19) 0.0044(17)
C14 0.091(4) 0.068(3) 0.060(3) -0.003(3) 0.017(3) 0.014(3)
C15 0.127(6) 0.044(3) 0.086(4) 0.001(3) 0.001(4) -0.006(3)
C16 0.066(3) 0.057(3) 0.095(4) 0.021(3) 0.008(4) 0.006(3)
C17 0.0476(16) 0.0509(18) 0.0404(16) -0.0013(17) -0.0079(18) 0.0081(14)
C18 0.058(3) 0.058(3) 0.089(4) 0.012(3) -0.006(3) 0.022(3)
C19 0.063(3) 0.053(3) 0.055(3) -0.008(2) -0.003(2) 0.011(2)
C20 0.086(4) 0.080(4) 0.049(3) -0.006(3) -0.026(3) 0.010(3)

loop_
_atom_type_symbol
_atom_type_description
_atom_type_scat_dispersion_real
_atom_type_scat_dispersion_imag
_atom_type_scat_source
C C 0.0033 0.0016
;
International Tables for Crystallography
(1992, Vol. C, Tables 4.2.6.8 and 6.1.1.4)
;
H H 0.0000 0.0000
;
International Tables for Crystallography
(1992, Vol. C, Table 6.1.1.4)
;
I I -0.4742 1.8119
;
International Tables for Crystallography
(1992, Vol. C, Tables 4.2.6.8 and 6.1.1.4)
;

loop_
_geom_angle_atom_site_label_1
_geom_angle_atom_site_label_2
_geom_angle_atom_site_label_3
_geom_angle
_geom_angle_publ_flag
I1 C1 C2 114.9(3) yes
I1 C1 C13 117.0(3) yes
C2 C1 C13 128.0(4) yes
C1 C2 C3 126.3(4) yes
C1 C2 C11 125.5(3) yes
C3 C2 C11 107.4(3) yes
C2 C3 C4 108.7(3) yes
C3 C4 C5 120.0(3) yes
C3 C4 C9 120.9(3) yes
C5 C4 C9 119.1(3) yes
C4 C5 C6 121.0(4) yes
C5 C6 C7 120.2(4) yes
C6 C7 C8 119.6(4) yes
C7 C8 C9 121.3(4) yes
C4 C9 C8 118.8(3) yes
C4 C9 C10 122.1(3) yes
C8 C9 C10 119.1(3) yes
C9 C10 C11 110.9(3) yes
C2 C11 C10 107.1(3) yes
C2 C11 C12 123.5(3) yes
C10 C11 C12 129.2(3) yes
I2 C12 C11 113.0(3) yes
I2 C12 C17 111.8(3) yes
C11 C12 C17 135.2(3) yes
C1 C13 C14 108.6(4) yes
C1 C13 C15 113.4(4) yes
C1 C13 C16 108.6(4) yes
C14 C13 C15 106.8(5) yes
C14 C13 C16 111.7(5) yes
C15 C13 C16 107.8(5) yes
C12 C17 C18 113.0(4) yes
C12 C17 C19 111.7(3) yes
C12 C17 C20 108.7(4) yes
C18 C17 C19 106.6(4) yes
C18 C17 C20 107.5(4) yes
C19 C17 C20 109.2(4) yes
C2 C3 H1 117(4) no
C2 C3 H2 110(3) no
C4 C3 H1 106(4) no
C4 C3 H2 111(3) no
H1 C3 H2 105(5) no
C4 C5 H3 115(4) no
C6 C5 H3 123(4) no
C5 C6 H4 124(4) no
C7 C6 H4 116(4) no
C6 C7 H5 120(3) no
C8 C7 H5 120(3) no
C7 C8 H6 122(3) no
C9 C8 H6 116(3) no
C9 C10 H7 105(3) no
C9 C10 H8 105(3) no
C11 C10 H7 109(3) no
C11 C10 H8 115(3) no
H7 C10 H8 111(4) no
C13 C14 H9 106(3) no
C13 C14 H10 107(4) no
C13 C14 H11 118(5) no
H9 C14 H10 105(5) no
H9 C14 H11 102(6) no
H10 C14 H11 116(6) no
C13 C15 H12 104(4) no
C13 C15 H13 106(4) no
C13 C15 H14 106(4) no
H12 C15 H13 121(5) no
H12 C15 H14 108(5) no
H13 C15 H14 111(5) no
C13 C16 H15 109(4) no
C13 C16 H16 105(4) no
C13 C16 H17 118(3) no
H15 C16 H16 102(5) no
H15 C16 H17 113(5) no
H16 C16 H17 109(5) no
C17 C18 H18 110(3) no
C17 C18 H19 111(4) no
C17 C18 H20 111(3) no
H18 C18 H19 104(5) no
H18 C18 H20 106(4) no
H19 C18 H20 114(4) no
C17 C19 H21 111(3) no
C17 C19 H22 105(4) no
C17 C19 H23 111(3) no
H21 C19 H22 112(5) no
H21 C19 H23 115(5) no
H22 C19 H23 102(5) no
C17 C20 H24 115(4) no
C17 C20 H25 117(5) no
C17 C20 H26 111(4) no
H24 C20 H25 93(6) no
H24 C20 H26 102(5) no
H25 C20 H26 117(6) no

loop_
_geom_bond_atom_site_label_1
_geom_bond_atom_site_label_2
_geom_bond_distance
_geom_bond_publ_flag
I1 C1 2.134(4) yes
I2 C12 2.163(4) yes
C1 C2 1.324(5) yes
C1 C13 1.542(6) yes
C2 C3 1.523(5) yes
C2 C11 1.494(5) yes
C3 C4 1.520(5) yes
C4 C5 1.399(5) yes
C4 C9 1.392(5) yes
C5 C6 1.370(6) yes
C6 C7 1.373(7) yes
C7 C8 1.379(5) yes
C8 C9 1.393(5) yes
C9 C10 1.524(5) yes
C10 C11 1.523(5) yes
C11 C12 1.331(5) yes
C12 C17 1.519(5) yes
C13 C14 1.529(7) yes
C13 C15 1.542(8) yes
C13 C16 1.521(8) yes
C17 C18 1.533(7) yes
C17 C19 1.541(6) yes
C17 C20 1.536(7) yes
C3 H1 0.88(5) no
C3 H2 0.99(5) no
C5 H3 0.85(6) no
C6 H4 0.82(6) no
C7 H5 0.90(4) no
C8 H6 1.01(6) no
C10 H7 1.02(5) no
C10 H8 0.89(5) no
C14 H9 1.00(6) no
C14 H10 0.95(6) no
C14 H11 0.98(9) no
C15 H12 1.05(7) no
C15 H13 1.04(8) no
C15 H14 1.00(6) no
C16 H15 1.00(6) no
C16 H16 0.93(7) no
C16 H17 0.98(6) no
C18 H18 1.05(6) no
C18 H19 1.05(6) no
C18 H20 0.96(5) no
C19 H21 0.95(5) no
C19 H22 0.87(6) no
C19 H23 1.01(6) no
C20 H24 0.90(6) no
C20 H25 0.91(8) no
C20 H26 0.88(6) no

loop_
_geom_contact_atom_site_label_1
_geom_contact_atom_site_label_2
_geom_contact_distance
_geom_contact_publ_flag
_geom_contact_site_symmetry_2
I1 C11 3.176(4) no .
I1 C15 3.161(7) no .
I2 C1 3.597(4) no .
I2 C2 3.091(4) no .
I2 C19 3.338(5) no .
I2 C20 3.415(7) no .
C1 C4 3.480(5) no .
C1 C10 3.299(6) no .
C1 C12 3.374(5) no .
C2 C9 2.777(5) no .
C2 C14 3.149(7) no .
C2 C16 3.111(7) no .
C3 C10 2.982(6) no .
C3 C12 3.331(6) no .
C3 C13 3.180(6) no .
C3 C14 3.263(7) no .
C3 C16 3.312(7) no .
C4 C7 2.781(6) no .
C4 C11 2.832(5) no .
C5 C8 2.743(6) no .
C6 C9 2.781(5) no .
C10 C17 3.379(5) no .
C10 C18 3.108(7) no .
C11 C18 3.104(6) no .
C11 C20 3.564(6) no .
C5 C8 3.557(6) no 2_566
C8 C5 3.557(6) no 2_466
I1 H7 3.36(5) no .
I1 H12 3.02(6) no .
I1 H13 2.92(7) no .
I2 H2 3.35(5) no .
I2 H22 2.77(6) no .
I2 H23 3.59(6) no .
I2 H25 2.96(8) no .
C1 H1 2.72(5) no .
C1 H2 3.19(5) no .
C1 H7 3.13(5) no .
C1 H9 3.34(5) no .
C1 H10 2.69(6) no .
C1 H11 2.84(8) no .
C1 H12 2.78(6) no .
C1 H13 2.75(7) no .
C1 H14 3.40(6) no .
C1 H15 2.77(6) no .
C1 H16 3.26(7) no .
C1 H17 2.77(5) no .
C2 H7 2.66(5) no .
C2 H8 3.23(4) no .
C2 H10 3.42(6) no .
C2 H11 3.09(9) no .
C2 H15 3.47(6) no .
C2 H17 2.96(5) no .
C3 H3 2.58(6) no .
C3 H7 3.46(5) no .
C3 H11 2.75(9) no .
C3 H17 2.75(6) no .
C4 H4 3.16(6) no .
C4 H6 3.29(6) no .
C4 H7 3.06(5) no .
C4 H8 3.15(4) no .
C4 H11 3.11(9) no .
C5 H1 2.54(5) no .
C5 H2 2.94(5) no .
C5 H5 3.19(4) no .
C5 H11 3.38(9) no .
C6 H6 3.31(5) no .
C7 H3 3.16(6) no .
C8 H3 3.59(6) no .
C8 H4 3.09(6) no .
C8 H7 2.82(5) no .
C8 H8 2.57(4) no .
C9 H1 3.16(5) no .
C9 H2 3.05(5) no .
C9 H3 3.15(6) no .
C9 H4 3.60(6) no .
C9 H5 3.23(4) no .
C10 H2 3.41(5) no .
C10 H6 2.61(5) no .
C10 H19 2.92(6) no .
C10 H20 2.83(5) no .
C11 H1 3.24(5) no .
C11 H2 2.64(5) no .
C11 H19 3.16(6) no .
C11 H20 3.06(5) no .
C11 H24 3.57(5) no .
C12 H2 3.17(5) no .
C12 H7 3.20(5) no .
C12 H8 2.75(4) no .
C12 H18 3.45(6) no .
C12 H19 2.83(6) no .
C12 H20 2.78(5) no .
C12 H21 3.35(5) no .
C12 H22 2.59(6) no .
C12 H23 2.72(6) no .
C12 H24 2.75(6) no .
C12 H25 2.63(8) no .
C12 H26 3.25(6) no .
C13 H1 2.90(5) no .
C14 H1 2.81(5) no .
C14 H12 3.34(7) no .
C14 H13 2.60(7) no .
C14 H14 2.60(6) no .
C14 H15 3.37(6) no .
C14 H16 2.63(7) no .
C14 H17 2.84(5) no .
C15 H9 2.57(5) no .
C15 H10 2.57(6) no .
C15 H11 3.38(8) no .
C15 H15 2.59(6) no .
C15 H16 2.55(7) no .
C15 H17 3.39(5) no .
C16 H1 2.86(5) no .
C16 H9 2.69(5) no .
C16 H10 3.31(6) no .
C16 H11 2.79(8) no .
C16 H12 2.54(7) no .
C16 H13 3.35(8) no .
C16 H14 2.62(6) no .
C17 H8 3.14(4) no .
C18 H8 2.50(4) no .
C18 H21 2.65(5) no .
C18 H22 3.20(6) no .
C18 H23 2.74(5) no .
C18 H24 2.67(5) no .
C18 H25 3.30(8) no .
C18 H26 2.63(6) no .
C19 H18 2.65(6) no .
C19 H19 2.68(6) no .
C19 H20 3.31(5) no .
C19 H24 3.32(6) no .
C19 H25 2.90(8) no .
C19 H26 2.66(6) no .
C20 H18 2.70(6) no .
C20 H19 3.41(6) no .
C20 H20 2.64(5) no .
C20 H21 2.66(5) no .
C20 H22 2.65(6) no .
C20 H23 3.39(6) no .
H1 H3 2.34(8) no .
H1 H9 3.49(8) no .
H1 H10 3.46(8) no .
H1 H11 2.18(10) no .
H1 H16 3.44(8) no .
H1 H17 2.21(7) no .
H2 H3 2.91(8) no .
H2 H17 2.97(8) no .
H3 H4 2.29(8) no .
H3 H11 3.21(11) no .
H4 H5 2.19(7) no .
H5 H6 2.38(7) no .
H6 H7 2.81(7) no .
H6 H8 2.39(7) no .
H7 H20 3.19(7) no .
H8 H18 3.45(7) no .
H8 H19 2.21(7) no .
H8 H20 2.23(6) no .
H9 H12 3.47(9) no .
H9 H13 2.82(9) no .
H9 H14 2.30(8) no .
H9 H15 3.53(8) no .
H9 H16 2.43(8) no .
H9 H17 3.09(7) no .
H10 H12 3.53(9) no .
H10 H13 2.31(9) no .
H10 H14 2.81(8) no .
H10 H16 3.45(9) no .
H11 H13 3.56(11) no .
H11 H14 3.49(11) no .
H11 H16 2.94(11) no .
H11 H17 2.76(10) no .
H12 H15 2.24(9) no .
H12 H16 2.73(9) no .
H12 H17 3.49(8) no .
H13 H15 3.55(10) no .
H13 H16 3.49(10) no .
H14 H15 2.82(8) no .
H14 H16 2.33(9) no .
H14 H17 3.54(8) no .
H18 H21 2.44(7) no .
H18 H22 3.44(8) no .
H18 H23 3.04(8) no .
H18 H24 2.96(8) no .
H18 H25 3.59(10) no .
H18 H26 2.49(8) no .
H19 H21 2.96(8) no .
H19 H22 3.46(8) no .
H19 H23 2.55(8) no .
H19 H26 3.59(8) no .
H20 H21 3.51(7) no .
H20 H24 2.50(7) no .
H20 H25 3.44(9) no .
H20 H26 2.85(7) no .
H21 H24 3.49(8) no .
H21 H25 3.16(9) no .
H21 H26 2.49(8) no .
H22 H24 3.50(8) no .
H22 H25 2.76(10) no .
H22 H26 2.89(8) no .
I1 H15 3.51(6) no 1_455
I1 H22 3.59(5) no 3_645
I1 H26 3.38(6) no 3_545
I2 H7 3.44(5) no 1_655
I2 H20 3.31(5) no 1_655
I2 H21 3.44(5) no 3_645
C3 H7 3.52(5) no 1_655
C4 H5 3.42(4) no 2_566
C4 H6 3.09(5) no 2_566
C5 H6 2.92(5) no 2_566
C5 H16 3.11(7) no 2_456
C5 H19 3.51(6) no 2_566
C6 H6 2.84(5) no 2_566
C6 H8 3.29(4) no 2_566
C6 H14 3.18(6) no 2_456
C6 H16 3.05(7) no 2_456
C6 H19 3.28(6) no 2_566
C6 H23 3.03(6) no 2_466
C7 H2 3.41(5) no 2_466
C7 H6 2.93(6) no 2_566
C7 H9 3.58(6) no 2_456
C7 H14 3.04(6) no 2_456
C7 H23 3.02(6) no 2_466
C8 H2 3.49(5) no 1_455
C8 H6 3.09(6) no 2_566
C8 H9 3.54(6) no 2_456
C9 H5 3.37(4) no 2_566
C9 H6 3.17(5) no 2_566
C10 H2 3.43(5) no 1_455
C10 H5 3.55(4) no 2_566
C11 H5 3.40(4) no 2_566
C12 H5 3.33(4) no 2_566
C14 H1 3.39(5) no 2_456
C14 H3 3.47(6) no 2_456
C14 H10 3.41(6) no 2_556
C14 H11 3.37(8) no 2_456
C14 H17 3.42(5) no 2_456
C15 H3 3.56(6) no 2_456
C15 H19 3.43(6) no 1_545
C15 H21 3.60(5) no 1_545
C15 H23 3.39(6) no 1_545
C16 H11 3.51(8) no 2_556
C17 H5 3.59(4) no 2_566
C18 H4 3.21(6) no 2_466
C19 H4 3.41(6) no 2_566
C19 H5 3.34(4) no 2_566
C19 H12 3.50(6) no 1_565
C19 H14 3.46(6) no 1_565
C20 H12 3.43(7) no 3_655
C20 H15 3.50(6) no 3_655
H1 C14 3.39(5) no 2_556
H1 H7 3.49(7) no 1_655
H1 H9 3.03(7) no 2_556
H1 H10 2.96(8) no 2_556
H1 H11 3.60(10) no 2_556
H2 C7 3.41(5) no 2_566
H2 C8 3.49(5) no 1_655
H2 C10 3.43(5) no 1_655
H2 H5 3.11(7) no 2_566
H2 H6 2.88(7) no 1_655
H2 H7 2.72(7) no 1_655
H2 H8 3.39(7) no 1_655
H3 C14 3.47(6) no 2_556
H3 C15 3.56(6) no 2_556
H3 H6 3.40(8) no 2_566
H3 H9 3.13(8) no 2_556
H3 H10 2.88(8) no 2_556
H3 H13 2.97(9) no 2_556
H3 H14 3.27(8) no 2_556
H3 H16 3.12(9) no 2_456
H3 H19 3.21(8) no 2_566
H4 C18 3.21(6) no 2_566
H4 C19 3.41(6) no 2_466
H4 H6 3.22(8) no 2_566
H4 H8 3.06(7) no 2_566
H4 H14 3.12(8) no 2_456
H4 H16 3.07(9) no 2_456
H4 H18 3.32(8) no 2_566
H4 H19 2.76(9) no 2_566
H4 H20 3.00(7) no 2_566
H4 H22 3.44(8) no 2_466
H4 H23 2.47(8) no 2_466
H5 C4 3.42(4) no 2_466
H5 C9 3.37(4) no 2_466
H5 C10 3.55(4) no 2_466
H5 C11 3.40(4) no 2_466
H5 C12 3.33(4) no 2_466
H5 C17 3.59(4) no 2_466
H5 C19 3.34(4) no 2_466
H5 H2 3.11(7) no 2_466
H5 H6 3.42(7) no 2_566
H5 H8 3.38(6) no 2_466
H5 H14 2.90(8) no 2_456
H5 H19 2.85(7) no 2_466
H5 H23 2.45(7) no 2_466
H6 C4 3.09(5) no 2_466
H6 C5 2.92(5) no 2_466
H6 C6 2.84(5) no 2_466
H6 C7 2.93(6) no 2_466
H6 C8 3.09(6) no 2_466
H6 C9 3.17(5) no 2_466
H6 H2 2.88(7) no 1_455
H6 H3 3.40(8) no 2_466
H6 H4 3.22(8) no 2_466
H6 H5 3.42(7) no 2_466
H7 I2 3.44(5) no 1_455
H7 C3 3.52(5) no 1_455
H7 H1 3.49(7) no 1_455
H7 H2 2.72(7) no 1_455
H7 H17 3.31(7) no 1_455
H8 C6 3.29(4) no 2_466
H8 H2 3.39(7) no 1_455
H8 H4 3.06(7) no 2_466
H8 H5 3.38(6) no 2_566
H9 C7 3.58(6) no 2_556
H9 C8 3.54(6) no 2_556
H9 H1 3.03(7) no 2_456
H9 H3 3.13(8) no 2_456
H9 H10 3.29(8) no 2_556
H9 H17 3.27(7) no 2_456
H10 C14 3.41(6) no 2_456
H10 H1 2.96(8) no 2_456
H10 H3 2.88(8) no 2_456
H10 H9 3.29(8) no 2_456
H10 H11 2.62(10) no 2_456
H10 H16 3.58(9) no 1_455
H10 H17 3.42(8) no 1_455
H10 H17 3.38(8) no 2_456
H11 C14 3.37(8) no 2_556
H11 C16 3.51(8) no 2_456
H11 H1 3.60(10) no 2_456
H11 H10 2.62(10) no 2_556
H11 H11 3.48(12) no 2_456
H11 H11 3.48(12) no 2_556
H11 H16 3.15(10) no 2_456
H11 H17 2.99(10) no 2_456
H12 C19 3.50(6) no 1_545
H12 C20 3.43(7) no 3_645
H12 H21 3.03(8) no 1_545
H12 H23 3.18(8) no 1_545
H12 H25 2.74(10) no 3_645
H12 H26 3.42(9) no 3_645
H13 H3 2.97(9) no 2_456
H13 H15 3.43(10) no 1_455
H13 H16 3.46(10) no 1_455
H13 H18 3.40(9) no 1_545
H13 H19 3.24(9) no 1_545
H14 C6 3.18(6) no 2_556
H14 C7 3.04(6) no 2_556
H14 C19 3.46(6) no 1_545
H14 H3 3.27(8) no 2_456
H14 H4 3.12(8) no 2_556
H14 H5 2.90(8) no 2_556
H14 H19 2.98(8) no 1_545
H14 H21 3.42(8) no 1_545
H14 H23 2.77(8) no 1_545
H15 I1 3.51(6) no 1_655
H15 C20 3.50(6) no 3_645
H15 H13 3.43(10) no 1_655
H15 H24 3.58(8) no 3_645
H15 H25 3.28(10) no 3_645
H15 H26 3.02(9) no 3_645
H16 C5 3.11(7) no 2_556
H16 C6 3.05(7) no 2_556
H16 H3 3.12(9) no 2_556
H16 H4 3.07(9) no 2_556
H16 H10 3.58(9) no 1_655
H16 H11 3.15(10) no 2_556
H16 H13 3.46(10) no 1_655
H17 C14 3.42(5) no 2_556
H17 H7 3.31(7) no 1_655
H17 H9 3.27(7) no 2_556
H17 H10 3.42(8) no 1_655
H17 H10 3.38(8) no 2_556
H17 H11 2.99(10) no 2_556
H18 H4 3.32(8) no 2_466
H18 H13 3.40(9) no 1_565
H18 H22 3.46(8) no 1_455
H19 C5 3.51(6) no 2_466
H19 C6 3.28(6) no 2_466
H19 C15 3.43(6) no 1_565
H19 H3 3.21(8) no 2_466
H19 H4 2.76(9) no 2_466
H19 H5 2.85(7) no 2_566
H19 H13 3.24(9) no 1_565
H19 H14 2.98(8) no 1_565
H20 I2 3.31(5) no 1_455
H20 H4 3.00(7) no 2_466
H20 H22 2.93(7) no 1_455
H20 H23 3.37(7) no 1_455
H21 I2 3.44(5) no 3_655
H21 C15 3.60(5) no 1_565
H21 H12 3.03(8) no 1_565
H21 H14 3.42(8) no 1_565
H21 H25 3.12(9) no 3_655
H22 I1 3.59(5) no 3_655
H22 H4 3.44(8) no 2_566
H22 H18 3.46(8) no 1_655
H22 H20 2.93(7) no 1_655
H23 C6 3.03(6) no 2_566
H23 C7 3.02(6) no 2_566
H23 C15 3.39(6) no 1_565
H23 H4 2.47(8) no 2_566
H23 H5 2.45(7) no 2_566
H23 H12 3.18(8) no 1_565
H23 H14 2.77(8) no 1_565
H23 H20 3.37(7) no 1_655
H24 H15 3.58(8) no 3_655
H25 H12 2.74(10) no 3_655
H25 H15 3.28(10) no 3_655
H25 H21 3.12(9) no 3_645
H26 I1 3.38(6) no 3_555
H26 H12 3.42(9) no 3_655
H26 H15 3.02(9) no 3_655

loop_
_geom_torsion_atom_site_label_1
_geom_torsion_atom_site_label_2
_geom_torsion_atom_site_label_3
_geom_torsion_atom_site_label_4
_geom_torsion
_geom_torsion_publ_flag
I1 C1 C2 C3 173.49(19) no
I1 C1 C2 C11 5.4(4) no
I1 C1 C13 C14 -118.3(3) no
I1 C1 C13 C15 0.3(4) no
I1 C1 C13 C16 120.1(3) no
C2 C1 C13 C14 63.2(5) no
C2 C1 C13 C15 -178.3(3) no
C2 C1 C13 C16 -58.5(5) no
C13 C1 C2 C3 -7.9(6) no
C13 C1 C2 C11 -176.0(3) no
C1 C2 C3 C4 -111.0(4) no
C1 C2 C11 C10 94.8(4) no
C1 C2 C11 C12 -90.2(4) no
C3 C2 C11 C10 -75.2(3) no
C3 C2 C11 C12 99.8(4) no
C11 C2 C3 C4 58.9(4) no
C2 C3 C4 C5 157.5(3) no
C2 C3 C4 C9 -21.4(5) no
C3 C4 C5 C6 -179.3(3) no
C3 C4 C9 C8 178.8(3) no
C3 C4 C9 C10 -1.2(5) no
C5 C4 C9 C8 -0.1(5) no
C5 C4 C9 C10 180.0(3) no
C9 C4 C5 C6 -0.4(6) no
C4 C5 C6 C7 0.8(6) no
C5 C6 C7 C8 -0.6(6) no
C6 C7 C8 C9 0.1(6) no
C7 C8 C9 C4 0.2(6) no
C7 C8 C9 C10 -179.8(3) no
C4 C9 C10 C11 -13.0(5) no
C8 C9 C10 C11 167.1(3) no
C9 C10 C11 C2 49.7(4) no
C9 C10 C11 C12 -124.9(4) no
C2 C11 C12 I2 -0.3(4) no
C2 C11 C12 C17 176.0(3) no
C10 C11 C12 I2 173.5(3) no
C10 C11 C12 C17 -10.2(7) no
I2 C12 C17 C18 -175.15(18) no
I2 C12 C17 C19 -55.0(3) no
I2 C12 C17 C20 65.6(3) no
C11 C12 C17 C18 8.5(6) no
C11 C12 C17 C19 128.7(4) no
C11 C12 C17 C20 -110.7(5) no
